data_4131672
loop_
_publ_author_name
'Zheng, Kuan'
'Shen, Defeng'
'Hong, Ran'

_publ_section_title
;
 Biomimetic Synthesis of Lankacidin Antibiotics.
;
_journal_issue 37
_journal_name_full 'Journal of the American Chemical Society'
_journal_page_first 12939
_journal_page_last 12942
_journal_paper_doi 10.1021/jacs.7b08500
_journal_volume 139
_journal_year 2017
_chemical_absolute_configuration ad
_chemical_formula_moiety 'C22 H28 I N O5'
_chemical_formula_sum 'C22 H28 I N O5'
_chemical_formula_weight 513.35
_space_group_IT_number 1
_space_group_name_Hall 'P 1'
_space_group_name_H-M_alt 'P 1'
_symmetry_cell_setting triclinic
_symmetry_space_group_name_H-M 'P 1'
_atom_sites_solution_hydrogens geom
_atom_sites_solution_primary direct
_atom_sites_solution_secondary difmap
_audit_creation_method SHELXL-97
_cell_angle_alpha 79.78(3)
_cell_angle_beta 89.81(3)
_cell_angle_gamma 76.78(3)
_cell_formula_units_Z 2
_cell_length_a 6.1822(12)
_cell_length_b 13.451(3)
_cell_length_c 14.282(3)
_cell_measurement_reflns_used 1836
_cell_measurement_temperature 296(2)
_cell_measurement_theta_max 22.68
_cell_measurement_theta_min 3.04
_cell_volume 1137.0(5)
_computing_cell_refinement 'Bruker SAINT'
_computing_data_collection 'Bruker APEX2'
_computing_data_reduction 'Bruker SAINT'
_computing_molecular_graphics 'Bruker SHELXTL'
_computing_publication_material 'Bruker SHELXTL'
_computing_structure_refinement 'SHELXL-97 (Sheldrick, 2008)'
_computing_structure_solution 'SHELXS-97 (Sheldrick, 2008)'
_diffrn_ambient_temperature 296(2)
_diffrn_measured_fraction_theta_full 0.756
_diffrn_measured_fraction_theta_max 0.756
_diffrn_measurement_device_type 'Bruker APEX-II CCD'
_diffrn_measurement_method '\f and \w scans'
_diffrn_radiation_monochromator graphite
_diffrn_radiation_source 'fine-focus sealed tube'
_diffrn_radiation_type MoK\a
_diffrn_radiation_wavelength 0.71073
_diffrn_reflns_av_R_equivalents 0.0398
_diffrn_reflns_av_sigmaI/netI 0.0805
_diffrn_reflns_limit_h_max 7
_diffrn_reflns_limit_h_min -8
_diffrn_reflns_limit_k_max 17
_diffrn_reflns_limit_k_min -17
_diffrn_reflns_limit_l_max 18
_diffrn_reflns_limit_l_min -12
_diffrn_reflns_number 7535
_diffrn_reflns_theta_full 27.55
_diffrn_reflns_theta_max 27.55
_diffrn_reflns_theta_min 1.45
_diffrn_standards_number 0
_exptl_absorpt_coefficient_mu 1.439
_exptl_absorpt_correction_T_max 0.7456
_exptl_absorpt_correction_T_min 0.6117
_exptl_absorpt_correction_type multi-scan
_exptl_absorpt_process_details SADABS
_exptl_crystal_colour colorless
_exptl_crystal_density_diffrn 1.499
_exptl_crystal_density_method 'not measured'
_exptl_crystal_description column
_exptl_crystal_F_000 520
_exptl_crystal_size_max 0.30
_exptl_crystal_size_mid 0.10
_exptl_crystal_size_min 0.10
_refine_diff_density_max 0.389
_refine_diff_density_min -0.561
_refine_diff_density_rms 0.065
_refine_ls_abs_structure_details 'Flack H D (1983), Acta Cryst. A39, 876-881'
_refine_ls_abs_structure_Flack -0.01(3)
_refine_ls_extinction_method none
_refine_ls_goodness_of_fit_ref 0.933
_refine_ls_hydrogen_treatment constr
_refine_ls_matrix_type full
_refine_ls_number_parameters 523
_refine_ls_number_reflns 5376
_refine_ls_number_restraints 3
_refine_ls_restrained_S_all 0.933
_refine_ls_R_factor_all 0.1066
_refine_ls_R_factor_gt 0.0451
_refine_ls_shift/su_max 0.000
_refine_ls_shift/su_mean 0.000
_refine_ls_structure_factor_coef Fsqd
_refine_ls_weighting_details 'calc w=1/[\s^2^(Fo^2^)+(0.0569P)^2^+0.0000P] where P=(Fo^2^+2Fc^2^)/3'
_refine_ls_weighting_scheme calc
_refine_ls_wR_factor_gt 0.1042
_refine_ls_wR_factor_ref 0.1275
_reflns_number_gt 2709
_reflns_number_total 5376
_reflns_threshold_expression >2sigma(I)
_cod_data_source_file ja7b08500_si_004.cif
_cod_data_source_block 378
_cod_original_cell_volume 1137.0(4)
_cod_original_sg_symbol_H-M P1
_cod_database_code 4131672

loop_
_symmetry_equiv_pos_as_xyz
'x, y, z'

loop_
_atom_site_label
_atom_site_type_symbol
_atom_site_fract_x
_atom_site_fract_y
_atom_site_fract_z
_atom_site_U_iso_or_equiv
_atom_site_adp_type
_atom_site_occupancy
_atom_site_symmetry_multiplicity
_atom_site_calc_flag
_atom_site_refinement_flags
I1 I 0.89736(14) 0.31658(5) 1.05190(5) 0.1087(4) Uani 1 1 d .
I2 I 0.81494(13) 0.48029(5) 0.80104(5) 0.1104(5) Uani 1 1 d .
O1 O 1.0808(15) -0.0241(7) 1.2862(8) 0.074(3) Uani 1 1 d .
O2 O 0.9434(14) -0.0100(5) 1.4240(6) 0.069(2) Uani 1 1 d .
O3 O 1.5312(12) 0.1449(7) 1.3184(7) 0.064(3) Uani 1 1 d .
O4 O 1.0580(14) 0.3010(7) 1.5199(7) 0.071(3) Uani 1 1 d .
O5 O 0.5086(14) 0.2811(10) 1.4952(9) 0.156(6) Uani 1 1 d .
H5A H 0.3922 0.2950 1.5230 0.234 Uiso 1 1 calc R
O6 O 1.2759(14) 0.6511(7) 0.5332(7) 0.072(3) Uani 1 1 d .
O7 O 0.6578(15) 0.8208(7) 0.5677(7) 0.067(3) Uani 1 1 d .
O8 O 0.5373(15) 0.8067(6) 0.4287(7) 0.074(2) Uani 1 1 d .
O9 O 0.9636(15) 0.4932(7) 0.3345(7) 0.077(3) Uani 1 1 d .
O10 O 0.3936(13) 0.5156(10) 0.3586(9) 0.163(6) Uani 1 1 d .
H10A H 0.2896 0.5003 0.3336 0.245 Uiso 1 1 calc R
N1 N 0.8886(14) 0.2248(7) 1.4220(7) 0.045(2) Uani 1 1 d .
H1A H 0.7719 0.2024 1.4134 0.054 Uiso 1 1 calc R
N2 N 0.7177(14) 0.5719(6) 0.4311(7) 0.042(2) Uani 1 1 d .
H2A H 0.5787 0.5958 0.4389 0.050 Uiso 1 1 calc R
C1 C 1.0643(16) 0.2048(6) 1.3582(6) 0.037(2) Uani 1 1 d .
H1B H 1.1625 0.2505 1.3667 0.045 Uiso 1 1 calc R
C2 C 0.9827(18) 0.2343(8) 1.2581(9) 0.045(3) Uani 1 1 d .
H2B H 0.8700 0.2039 1.2424 0.054 Uiso 1 1 calc R
C3 C 1.0449(17) 0.2961(7) 1.1887(7) 0.054(3) Uani 1 1 d .
C4 C 1.2276(18) 0.3524(7) 1.1919(8) 0.072(3) Uani 1 1 d .
H4A H 1.2872 0.3402 1.2559 0.108 Uiso 1 1 calc R
H4B H 1.1692 0.4255 1.1707 0.108 Uiso 1 1 calc R
H4C H 1.3432 0.3274 1.1510 0.108 Uiso 1 1 calc R
C5 C 1.2138(15) 0.0898(6) 1.3798(6) 0.041(2) Uani 1 1 d .
C6 C 1.4031(18) 0.0893(8) 1.3137(8) 0.054(3) Uani 1 1 d .
C7 C 1.438(2) 0.0154(8) 1.2418(8) 0.064(3) Uani 1 1 d .
H7A H 1.5232 -0.0522 1.2754 0.076 Uiso 1 1 calc R
C8 C 1.2208(19) -0.0005(8) 1.2082(8) 0.064(3) Uani 1 1 d .
H8A H 1.1426 0.0610 1.1632 0.077 Uiso 1 1 calc R
C9 C 1.067(2) 0.0160(9) 1.3675(10) 0.051(3) Uani 1 1 d .
C10 C 1.266(3) -0.0985(12) 1.1593(10) 0.107(5) Uani 1 1 d .
H10B H 1.4030 -0.1018 1.1254 0.128 Uiso 1 1 calc R
H10C H 1.2874 -0.1602 1.2083 0.128 Uiso 1 1 calc R
C11 C 1.105(3) -0.099(2) 1.099(2) 0.221(17) Uani 1 1 d .
H11A H 1.0787 -0.0357 1.0524 0.266 Uiso 1 1 calc R
H11B H 0.9701 -0.0995 1.1340 0.266 Uiso 1 1 calc R
C12 C 1.151(4) -0.1958(16) 1.0439(16) 0.117(7) Uani 1 1 d .
C13 C 1.021(3) -0.2653(16) 1.0611(16) 0.137(7) Uani 1 1 d .
H13A H 0.9145 -0.2579 1.1069 0.165 Uiso 1 1 calc R
C14 C 1.044(4) -0.3460(15) 1.0130(17) 0.132(7) Uani 1 1 d .
H14A H 0.9431 -0.3884 1.0189 0.158 Uiso 1 1 calc R
C15 C 1.211(4) -0.360(2) 0.9591(15) 0.120(8) Uani 1 1 d .
H15A H 1.2260 -0.4142 0.9249 0.144 Uiso 1 1 calc R
C16 C 1.363(3) -0.3055(12) 0.9483(11) 0.094(5) Uani 1 1 d .
H16A H 1.4815 -0.3220 0.9092 0.113 Uiso 1 1 calc R
C17 C 1.345(3) -0.2247(11) 0.9947(11) 0.095(5) Uani 1 1 d .
H17A H 1.4577 -0.1894 0.9939 0.115 Uiso 1 1 calc R
C18 C 0.891(2) 0.2768(10) 1.4959(11) 0.056(4) Uani 1 1 d .
C19 C 0.684(2) 0.2988(10) 1.5484(9) 0.063(4) Uani 1 1 d .
H19A H 0.6497 0.3720 1.5551 0.076 Uiso 1 1 calc R
C20 C 0.714(3) 0.2344(11) 1.6431(11) 0.151(8) Uani 1 1 d .
H20A H 0.5802 0.2498 1.6771 0.226 Uiso 1 1 calc R
H20B H 0.8344 0.2485 1.6771 0.226 Uiso 1 1 calc R
H20C H 0.7485 0.1624 1.6374 0.226 Uiso 1 1 calc R
C21 C 1.3022(19) 0.0625(7) 1.4824(7) 0.062(3) Uani 1 1 d .
H21A H 1.3917 -0.0072 1.4946 0.093 Uiso 1 1 calc R
H21B H 1.1798 0.0678 1.5243 0.093 Uiso 1 1 calc R
H21C H 1.3909 0.1096 1.4933 0.093 Uiso 1 1 calc R
C22 C 1.573(2) 0.0496(13) 1.1598(11) 0.083(4) Uani 1 1 d .
H22A H 1.5909 0.0011 1.1169 0.124 Uiso 1 1 calc R
H22B H 1.7167 0.0522 1.1833 0.124 Uiso 1 1 calc R
H22C H 1.4981 0.1173 1.1269 0.124 Uiso 1 1 calc R
C23 C 0.8743(14) 0.5910(6) 0.4957(6) 0.030(2) Uani 1 1 d .
H23A H 1.0188 0.5452 0.4881 0.036 Uiso 1 1 calc R
C24 C 0.8123(19) 0.5630(8) 0.5940(9) 0.043(3) Uani 1 1 d .
H24A H 0.6676 0.5908 0.6095 0.052 Uiso 1 1 calc R
C25 C 0.947(2) 0.5013(8) 0.6621(7) 0.062(4) Uani 1 1 d .
C26 C 1.184(2) 0.4443(9) 0.6619(10) 0.085(4) Uani 1 1 d .
H26A H 1.2372 0.4556 0.5985 0.128 Uiso 1 1 calc R
H26B H 1.1963 0.3714 0.6834 0.128 Uiso 1 1 calc R
H26C H 1.2721 0.4693 0.7037 0.128 Uiso 1 1 calc R
C27 C 0.9034(17) 0.7050(6) 0.4734(6) 0.045(2) Uani 1 1 d .
C28 C 1.098(2) 0.7085(9) 0.5376(8) 0.058(3) Uani 1 1 d .
C29 C 1.058(2) 0.7823(8) 0.6062(8) 0.062(3) Uani 1 1 d .
H29A H 1.0818 0.8493 0.5735 0.075 Uiso 1 1 calc R
C30 C 0.826(2) 0.7995(8) 0.6421(8) 0.068(3) Uani 1 1 d .
H30A H 0.8120 0.7379 0.6877 0.081 Uiso 1 1 calc R
C31 C 0.688(3) 0.7840(11) 0.4887(15) 0.066(5) Uani 1 1 d .
C32 C 0.772(2) 0.8975(11) 0.6928(10) 0.101(5) Uani 1 1 d .
H32A H 0.9086 0.9017 0.7238 0.121 Uiso 1 1 calc R
H32B H 0.7283 0.9592 0.6440 0.121 Uiso 1 1 calc R
C33 C 0.613(4) 0.9001(16) 0.7580(17) 0.193(14) Uani 1 1 d .
H33A H 0.6641 0.8432 0.8109 0.232 Uiso 1 1 calc R
H33B H 0.4809 0.8889 0.7294 0.232 Uiso 1 1 calc R
C34 C 0.553(4) 0.9997(14) 0.7957(16) 0.103(6) Uani 1 1 d .
C35 C 0.725(3) 1.0175(12) 0.8591(10) 0.101(5) Uani 1 1 d .
H35A H 0.8676 0.9756 0.8694 0.121 Uiso 1 1 calc R
C36 C 0.644(4) 1.1079(15) 0.9036(12) 0.109(6) Uani 1 1 d .
H36A H 0.7435 1.1259 0.9426 0.131 Uiso 1 1 calc R
C37 C 0.439(4) 1.1662(12) 0.8921(16) 0.103(7) Uani 1 1 d .
H37A H 0.3947 1.2223 0.9231 0.124 Uiso 1 1 calc R
C38 C 0.296(3) 1.1418(19) 0.8345(17) 0.141(7) Uani 1 1 d .
H38A H 0.1514 1.1819 0.8261 0.169 Uiso 1 1 calc R
C39 C 0.357(4) 1.0588(17) 0.7869(17) 0.156(9) Uani 1 1 d .
H39A H 0.2521 1.0455 0.7473 0.187 Uiso 1 1 calc R
C40 C 0.772(2) 0.5196(11) 0.3593(9) 0.048(3) Uani 1 1 d .
C41 C 0.580(2) 0.4957(11) 0.3045(10) 0.066(4) Uani 1 1 d .
H41A H 0.6172 0.4222 0.2987 0.079 Uiso 1 1 calc R
C42 C 0.556(3) 0.5619(11) 0.2070(11) 0.133(7) Uani 1 1 d .
H42A H 0.4383 0.5478 0.1713 0.200 Uiso 1 1 calc R
H42B H 0.6924 0.5465 0.1748 0.200 Uiso 1 1 calc R
H42C H 0.5201 0.6339 0.2127 0.200 Uiso 1 1 calc R
C43 C 0.967(2) 0.7353(7) 0.3686(7) 0.063(3) Uani 1 1 d .
H43A H 0.9832 0.8056 0.3573 0.095 Uiso 1 1 calc R
H43B H 0.8520 0.7291 0.3264 0.095 Uiso 1 1 calc R
H43C H 1.1046 0.6898 0.3573 0.095 Uiso 1 1 calc R
C44 C 1.230(2) 0.7404(15) 0.6889(14) 0.098(6) Uani 1 1 d .
H44A H 1.2066 0.7868 0.7338 0.147 Uiso 1 1 calc R
H44B H 1.3772 0.7352 0.6651 0.147 Uiso 1 1 calc R
H44C H 1.2152 0.6731 0.7198 0.147 Uiso 1 1 calc R

loop_
_atom_site_aniso_label
_atom_site_aniso_U_11
_atom_site_aniso_U_22
_atom_site_aniso_U_33
_atom_site_aniso_U_23
_atom_site_aniso_U_13
_atom_site_aniso_U_12
I1 0.1567(11) 0.1093(9) 0.0476(7) 0.0042(6) -0.0070(7) -0.0190(8)
I2 0.1676(12) 0.1091(9) 0.0482(7) 0.0029(6) 0.0076(7) -0.0327(8)
O1 0.079(6) 0.060(6) 0.099(9) -0.033(6) 0.024(7) -0.034(5)
O2 0.075(6) 0.063(4) 0.074(5) -0.014(4) 0.025(5) -0.024(4)
O3 0.042(5) 0.080(6) 0.085(6) -0.040(5) 0.011(5) -0.024(5)
O4 0.050(5) 0.100(7) 0.081(7) -0.057(6) 0.020(5) -0.023(5)
O5 0.060(6) 0.269(14) 0.217(12) -0.201(12) 0.072(7) -0.079(8)
O6 0.041(5) 0.084(6) 0.099(8) -0.042(6) 0.007(5) -0.011(5)
O7 0.074(6) 0.065(6) 0.056(7) -0.023(6) -0.001(6) 0.003(5)
O8 0.069(7) 0.063(5) 0.093(6) -0.023(5) -0.006(6) -0.011(5)
O9 0.057(6) 0.098(7) 0.084(7) -0.049(6) -0.001(6) -0.008(5)
O10 0.030(5) 0.283(15) 0.240(13) -0.210(13) 0.015(7) -0.040(7)
N1 0.040(5) 0.055(5) 0.048(5) -0.012(5) 0.017(5) -0.024(5)
N2 0.028(5) 0.041(5) 0.049(5) -0.005(4) -0.006(5) 0.003(4)
C1 0.034(6) 0.038(5) 0.039(5) 0.000(4) 0.000(5) -0.011(5)
C2 0.056(8) 0.044(6) 0.041(7) -0.013(5) 0.017(7) -0.023(6)
C3 0.057(7) 0.055(5) 0.044(5) -0.004(5) -0.005(6) -0.003(6)
C4 0.079(9) 0.068(6) 0.079(7) -0.010(6) 0.030(7) -0.037(7)
C5 0.036(6) 0.039(5) 0.045(5) -0.008(4) -0.002(5) -0.003(5)
C6 0.046(7) 0.053(6) 0.061(7) -0.021(6) 0.003(6) -0.001(6)
C7 0.056(8) 0.061(7) 0.069(7) -0.021(6) 0.008(7) 0.004(7)
C8 0.067(8) 0.068(6) 0.066(7) -0.020(6) 0.006(7) -0.026(7)
C9 0.066(9) 0.038(7) 0.046(8) -0.005(6) -0.005(7) -0.009(7)
C10 0.113(12) 0.147(13) 0.092(10) -0.067(10) 0.015(10) -0.060(11)
C11 0.116(16) 0.24(3) 0.32(4) -0.22(3) -0.10(2) 0.051(17)
C12 0.141(16) 0.111(15) 0.120(17) -0.082(14) 0.012(14) -0.026(13)
C13 0.096(14) 0.147(16) 0.19(2) -0.082(17) 0.005(14) -0.033(14)
C14 0.126(17) 0.133(15) 0.153(18) -0.051(15) -0.027(16) -0.042(13)
C15 0.134(17) 0.18(2) 0.069(13) -0.070(14) 0.026(13) -0.054(17)
C16 0.107(13) 0.093(10) 0.083(10) -0.033(9) 0.010(10) -0.012(10)
C17 0.122(13) 0.077(9) 0.094(10) -0.037(9) -0.022(11) -0.022(9)
C18 0.052(8) 0.040(7) 0.083(11) -0.024(7) 0.016(8) -0.015(6)
C19 0.076(9) 0.063(7) 0.067(8) -0.040(6) 0.034(7) -0.031(7)
C20 0.188(19) 0.131(12) 0.098(11) 0.012(10) 0.084(13) 0.009(13)
C21 0.063(8) 0.047(5) 0.067(7) -0.007(5) -0.008(7) 0.002(6)
C22 0.053(8) 0.127(11) 0.057(8) -0.016(8) 0.004(8) 0.001(9)
C23 0.009(5) 0.026(4) 0.048(5) -0.003(4) -0.011(5) 0.007(4)
C24 0.048(8) 0.032(6) 0.044(7) 0.000(5) -0.004(7) -0.003(6)
C25 0.095(12) 0.062(6) 0.037(5) -0.009(5) -0.002(7) -0.032(8)
C26 0.069(10) 0.085(8) 0.087(9) -0.015(7) -0.035(9) 0.012(8)
C27 0.043(7) 0.039(5) 0.048(5) -0.011(5) -0.012(6) 0.004(6)
C28 0.064(9) 0.061(7) 0.055(7) -0.013(6) 0.015(7) -0.027(8)
C29 0.073(9) 0.056(6) 0.070(8) -0.027(6) 0.013(8) -0.026(7)
C30 0.087(10) 0.058(6) 0.059(7) -0.025(6) 0.004(8) -0.008(7)
C31 0.049(10) 0.054(9) 0.094(14) -0.016(10) -0.003(10) -0.005(8)
C32 0.086(10) 0.122(11) 0.093(10) -0.053(9) 0.023(9) 0.004(9)
C33 0.30(3) 0.172(18) 0.21(2) -0.156(18) 0.20(2) -0.17(2)
C34 0.130(16) 0.068(11) 0.123(16) -0.061(11) 0.021(14) -0.009(11)
C35 0.115(13) 0.094(10) 0.072(9) -0.028(8) 0.000(10) 0.028(10)
C36 0.170(19) 0.105(13) 0.065(10) -0.045(10) 0.010(13) -0.037(15)
C37 0.128(16) 0.037(7) 0.119(17) -0.016(9) 0.010(14) 0.035(11)
C38 0.086(14) 0.19(2) 0.142(18) -0.047(18) 0.027(14) -0.003(15)
C39 0.16(2) 0.163(18) 0.20(2) -0.136(18) 0.065(18) -0.054(16)
C40 0.035(8) 0.062(8) 0.047(8) -0.012(7) -0.006(7) -0.009(7)
C41 0.064(9) 0.069(8) 0.080(10) -0.041(7) -0.006(8) -0.024(8)
C42 0.191(18) 0.100(10) 0.112(12) 0.013(9) -0.099(13) -0.064(12)
C43 0.086(9) 0.056(6) 0.046(5) 0.002(5) 0.005(6) -0.024(6)
C44 0.072(10) 0.130(13) 0.117(14) -0.080(12) 0.026(11) -0.032(10)

loop_
_atom_type_symbol
_atom_type_description
_atom_type_scat_dispersion_real
_atom_type_scat_dispersion_imag
_atom_type_scat_source
C C 0.0033 0.0016 'International Tables Vol C Tables 4.2.6.8 and 6.1.1.4'
H H 0.0000 0.0000 'International Tables Vol C Tables 4.2.6.8 and 6.1.1.4'
N N 0.0061 0.0033 'International Tables Vol C Tables 4.2.6.8 and 6.1.1.4'
O O 0.0106 0.0060 'International Tables Vol C Tables 4.2.6.8 and 6.1.1.4'
I I -0.4742 1.8119 'International Tables Vol C Tables 4.2.6.8 and 6.1.1.4'

loop_
_geom_angle_atom_site_label_1
_geom_angle_atom_site_label_2
_geom_angle_atom_site_label_3
_geom_angle
C9 O1 C8 125.2(9)
C19 O5 H5A 109.5
C31 O7 C30 123.3(11)
C41 O10 H10A 109.5
C18 N1 C1 125.2(8)
C18 N1 H1A 117.4
C1 N1 H1A 117.4
C40 N2 C23 125.0(9)
C40 N2 H2A 117.5
C23 N2 H2A 117.5
N1 C1 C2 111.8(8)
N1 C1 C5 114.3(7)
C2 C1 C5 111.3(8)
N1 C1 H1B 106.3
C2 C1 H1B 106.3
C5 C1 H1B 106.3
C3 C2 C1 129.4(10)
C3 C2 H2B 115.3
C1 C2 H2B 115.3
C2 C3 C4 127.1(10)
C2 C3 I1 119.2(8)
C4 C3 I1 113.6(6)
C3 C4 H4A 109.5
C3 C4 H4B 109.5
H4A C4 H4B 109.5
C3 C4 H4C 109.5
H4A C4 H4C 109.5
H4B C4 H4C 109.5
C6 C5 C21 110.0(8)
C6 C5 C9 115.5(8)
C21 C5 C9 107.3(8)
C6 C5 C1 105.6(7)
C21 C5 C1 110.3(7)
C9 C5 C1 108.0(8)
O3 C6 C5 120.6(9)
O3 C6 C7 120.0(10)
C5 C6 C7 119.3(9)
C22 C7 C8 111.5(11)
C22 C7 C6 112.4(10)
C8 C7 C6 111.3(9)
C22 C7 H7A 107.1
C8 C7 H7A 107.1
C6 C7 H7A 107.1
O1 C8 C7 112.1(9)
O1 C8 C10 104.8(8)
C7 C8 C10 109.2(10)
O1 C8 H8A 110.2
C7 C8 H8A 110.2
C10 C8 H8A 110.2
O2 C9 O1 117.0(11)
O2 C9 C5 124.6(11)
O1 C9 C5 118.4(10)
C11 C10 C8 114.0(14)
C11 C10 H10B 108.8
C8 C10 H10B 108.8
C11 C10 H10C 108.8
C8 C10 H10C 108.8
H10B C10 H10C 107.7
C10 C11 C12 115.4(17)
C10 C11 H11A 108.4
C12 C11 H11A 108.4
C10 C11 H11B 108.4
C12 C11 H11B 108.4
H11A C11 H11B 107.5
C13 C12 C17 116.7(16)
C13 C12 C11 119(2)
C17 C12 C11 123.1(18)
C12 C13 C14 122(2)
C12 C13 H13A 119.1
C14 C13 H13A 119.1
C15 C14 C13 117(2)
C15 C14 H14A 121.7
C13 C14 H14A 121.7
C14 C15 C16 125(2)
C14 C15 H15A 117.3
C16 C15 H15A 117.3
C15 C16 C17 119.2(17)
C15 C16 H16A 120.4
C17 C16 H16A 120.4
C16 C17 C12 118.1(15)
C16 C17 H17A 120.9
C12 C17 H17A 120.9
O4 C18 N1 121.7(11)
O4 C18 C19 121.1(13)
N1 C18 C19 117.1(11)
O5 C19 C20 111.8(12)
O5 C19 C18 108.8(11)
C20 C19 C18 109.9(14)
O5 C19 H19A 108.8
C20 C19 H19A 108.8
C18 C19 H19A 108.8
C19 C20 H20A 109.5
C19 C20 H20B 109.5
H20A C20 H20B 109.5
C19 C20 H20C 109.5
H20A C20 H20C 109.5
H20B C20 H20C 109.5
C5 C21 H21A 109.5
C5 C21 H21B 109.5
H21A C21 H21B 109.5
C5 C21 H21C 109.5
H21A C21 H21C 109.5
H21B C21 H21C 109.5
C7 C22 H22A 109.5
C7 C22 H22B 109.5
H22A C22 H22B 109.5
C7 C22 H22C 109.5
H22A C22 H22C 109.5
H22B C22 H22C 109.5
N2 C23 C24 110.3(7)
N2 C23 C27 112.6(7)
C24 C23 C27 111.5(7)
N2 C23 H23A 107.4
C24 C23 H23A 107.4
C27 C23 H23A 107.4
C25 C24 C23 124.6(10)
C25 C24 H24A 117.7
C23 C24 H24A 117.7
C24 C25 C26 131.6(10)
C24 C25 I2 116.4(9)
C26 C25 I2 112.0(9)
C25 C26 H26A 109.5
C25 C26 H26B 109.5
H26A C26 H26B 109.5
C25 C26 H26C 109.5
H26A C26 H26C 109.5
H26B C26 H26C 109.5
C28 C27 C31 112.5(10)
C28 C27 C43 107.5(8)
C31 C27 C43 107.1(10)
C28 C27 C23 106.2(8)
C31 C27 C23 111.9(8)
C43 C27 C23 111.6(7)
O6 C28 C29 121.9(12)
O6 C28 C27 119.6(10)
C29 C28 C27 118.5(11)
C28 C29 C30 112.8(10)
C28 C29 C44 108.4(11)
C30 C29 C44 110.8(10)
C28 C29 H29A 108.2
C30 C29 H29A 108.2
C44 C29 H29A 108.2
O7 C30 C29 113.3(9)
O7 C30 C32 105.1(9)
C29 C30 C32 110.8(10)
O7 C30 H30A 109.1
C29 C30 H30A 109.1
C32 C30 H30A 109.1
O8 C31 O7 119.2(13)
O8 C31 C27 119.1(14)
O7 C31 C27 121.5(15)
C33 C32 C30 116.8(12)
C33 C32 H32A 108.1
C30 C32 H32A 108.1
C33 C32 H32B 108.1
C30 C32 H32B 108.1
H32A C32 H32B 107.3
C32 C33 C34 114.2(14)
C32 C33 H33A 108.7
C34 C33 H33A 108.7
C32 C33 H33B 108.7
C34 C33 H33B 108.7
H33A C33 H33B 107.6
C39 C34 C35 120.5(16)
C39 C34 C33 123(2)
C35 C34 C33 115.5(19)
C36 C35 C34 112.6(16)
C36 C35 H35A 123.7
C34 C35 H35A 123.7
C37 C36 C35 124.4(17)
C37 C36 H36A 117.8
C35 C36 H36A 117.8
C36 C37 C38 117.9(17)
C36 C37 H37A 121.0
C38 C37 H37A 121.0
C37 C38 C39 122(2)
C37 C38 H38A 118.8
C39 C38 H38A 118.8
C34 C39 C38 122(2)
C34 C39 H39A 118.9
C38 C39 H39A 118.9
O9 C40 N2 122.8(11)
O9 C40 C41 119.5(12)
N2 C40 C41 117.6(11)
O10 C41 C42 113.9(14)
O10 C41 C40 106.4(10)
C42 C41 C40 108.0(11)
O10 C41 H41A 109.5
C42 C41 H41A 109.5
C40 C41 H41A 109.5
C41 C42 H42A 109.5
C41 C42 H42B 109.5
H42A C42 H42B 109.5
C41 C42 H42C 109.5
H42A C42 H42C 109.5
H42B C42 H42C 109.5
C27 C43 H43A 109.5
C27 C43 H43B 109.5
H43A C43 H43B 109.5
C27 C43 H43C 109.5
H43A C43 H43C 109.5
H43B C43 H43C 109.5
C29 C44 H44A 109.5
C29 C44 H44B 109.5
H44A C44 H44B 109.5
C29 C44 H44C 109.5
H44A C44 H44C 109.5
H44B C44 H44C 109.5

loop_
_geom_bond_atom_site_label_1
_geom_bond_atom_site_label_2
_geom_bond_distance
I1 C3 2.105(10)
I2 C25 2.140(9)
O1 C9 1.359(16)
O1 C8 1.445(13)
O2 C9 1.174(13)
O3 C6 1.216(12)
O4 C18 1.220(14)
O5 C19 1.413(16)
O5 H5A 0.8200
O6 C28 1.198(14)
O7 C31 1.308(19)
O7 C30 1.434(15)
O8 C31 1.217(18)
O9 C40 1.229(13)
O10 C41 1.389(15)
O10 H10A 0.8200
N1 C18 1.368(16)
N1 C1 1.425(11)
N1 H1A 0.8600
N2 C40 1.343(14)
N2 C23 1.435(12)
N2 H2A 0.8600
C1 C2 1.472(15)
C1 C5 1.588(12)
C1 H1B 0.9800
C2 C3 1.293(13)
C2 H2B 0.9300
C3 C4 1.502(13)
C4 H4A 0.9600
C4 H4B 0.9600
C4 H4C 0.9600
C5 C6 1.501(13)
C5 C21 1.518(13)
C5 C9 1.520(15)
C6 C7 1.533(14)
C7 C22 1.502(17)
C7 C8 1.502(15)
C7 H7A 0.9800
C8 C10 1.569(15)
C8 H8A 0.9800
C10 C11 1.32(2)
C10 H10B 0.9700
C10 H10C 0.9700
C11 C12 1.61(2)
C11 H11A 0.9700
C11 H11B 0.9700
C12 C13 1.35(3)
C12 C17 1.40(2)
C13 C14 1.37(2)
C13 H13A 0.9300
C14 C15 1.29(3)
C14 H14A 0.9300
C15 C16 1.31(2)
C15 H15A 0.9300
C16 C17 1.353(18)
C16 H16A 0.9300
C17 H17A 0.9300
C18 C19 1.478(17)
C19 C20 1.46(2)
C19 H19A 0.9800
C20 H20A 0.9600
C20 H20B 0.9600
C20 H20C 0.9600
C21 H21A 0.9600
C21 H21B 0.9600
C21 H21C 0.9600
C22 H22A 0.9600
C22 H22B 0.9600
C22 H22C 0.9600
C23 C24 1.461(14)
C23 C27 1.562(11)
C23 H23A 0.9800
C24 C25 1.314(15)
C24 H24A 0.9300
C25 C26 1.494(16)
C26 H26A 0.9600
C26 H26B 0.9600
C26 H26C 0.9600
C27 C28 1.531(16)
C27 C31 1.542(17)
C27 C43 1.554(12)
C28 C29 1.496(14)
C29 C30 1.504(15)
C29 C44 1.53(2)
C29 H29A 0.9800
C30 C32 1.585(15)
C30 H30A 0.9800
C32 C33 1.350(19)
C32 H32A 0.9700
C32 H32B 0.9700
C33 C34 1.50(2)
C33 H33A 0.9700
C33 H33B 0.9700
C34 C39 1.28(3)
C34 C35 1.48(2)
C35 C36 1.46(2)
C35 H35A 0.9300
C36 C37 1.32(2)
C36 H36A 0.9300
C37 C38 1.34(3)
C37 H37A 0.9300
C38 C39 1.39(2)
C38 H38A 0.9300
C39 H39A 0.9300
C40 C41 1.543(17)
C41 C42 1.50(2)
C41 H41A 0.9800
C42 H42A 0.9600
C42 H42B 0.9600
C42 H42C 0.9600
C43 H43A 0.9600
C43 H43B 0.9600
C43 H43C 0.9600
C44 H44A 0.9600
C44 H44B 0.9600
C44 H44C 0.9600

loop_
_geom_hbond_atom_site_label_D
_geom_hbond_atom_site_label_H
_geom_hbond_atom_site_label_A
_geom_hbond_distance_DH
_geom_hbond_distance_HA
_geom_hbond_distance_DA
_geom_hbond_angle_DHA
_geom_hbond_site_symmetry_A
O5 H5A O4 0.82 2.05 2.765(11) 145.5 1_455
O10 H10A O9 0.82 2.04 2.772(12) 148.6 1_455
N1 H1A O3 0.86 2.36 3.146(11) 152.4 1_455
N2 H2A O6 0.86 2.36 3.149(12) 152.5 1_455

loop_
_geom_torsion_atom_site_label_1
_geom_torsion_atom_site_label_2
_geom_torsion_atom_site_label_3
_geom_torsion_atom_site_label_4
_geom_torsion
C18 N1 C1 C2 -130.5(12)
C18 N1 C1 C5 101.9(13)
N1 C1 C2 C3 124.7(11)
C5 C1 C2 C3 -106.1(12)
C1 C2 C3 C4 2.5(18)
C1 C2 C3 I1 177.9(8)
N1 C1 C5 C6 -172.8(8)
C2 C1 C5 C6 59.3(9)
N1 C1 C5 C21 -54.0(10)
C2 C1 C5 C21 178.1(8)
N1 C1 C5 C9 63.0(11)
C2 C1 C5 C9 -64.9(10)
C21 C5 C6 O3 -57.6(12)
C9 C5 C6 O3 -179.3(11)
C1 C5 C6 O3 61.4(12)
C21 C5 C6 C7 120.4(10)
C9 C5 C6 C7 -1.2(14)
C1 C5 C6 C7 -120.5(10)
O3 C6 C7 C22 -22.9(16)
C5 C6 C7 C22 159.0(11)
O3 C6 C7 C8 -148.9(11)
C5 C6 C7 C8 33.0(14)
C9 O1 C8 C7 35.3(15)
C9 O1 C8 C10 153.6(13)
C22 C7 C8 O1 -174.7(10)
C6 C7 C8 O1 -48.3(12)
C22 C7 C8 C10 69.6(13)
C6 C7 C8 C10 -163.9(9)
C8 O1 C9 O2 179.1(11)
C8 O1 C9 C5 -1.5(19)
C6 C5 C9 O2 163.4(12)
C21 C5 C9 O2 40.4(16)
C1 C5 C9 O2 -78.6(15)
C6 C5 C9 O1 -16.0(16)
C21 C5 C9 O1 -139.0(11)
C1 C5 C9 O1 102.1(12)
O1 C8 C10 C11 82(2)
C7 C8 C10 C11 -157(2)
C8 C10 C11 C12 177(2)
C10 C11 C12 C13 114(3)
C10 C11 C12 C17 -51(4)
C17 C12 C13 C14 -17(3)
C11 C12 C13 C14 177(2)
C12 C13 C14 C15 8(3)
C13 C14 C15 C16 1(4)
C14 C15 C16 C17 -2(4)
C15 C16 C17 C12 -7(3)
C13 C12 C17 C16 16(3)
C11 C12 C17 C16 -178(2)
C1 N1 C18 O4 -8(2)
C1 N1 C18 C19 174.2(10)
O4 C18 C19 O5 168.9(13)
N1 C18 C19 O5 -13.6(18)
O4 C18 C19 C20 -68.3(18)
N1 C18 C19 C20 109.2(16)
C40 N2 C23 C24 -130.7(11)
C40 N2 C23 C27 104.0(11)
N2 C23 C24 C25 128.0(10)
C27 C23 C24 C25 -106.1(10)
C23 C24 C25 C26 -0.2(16)
C23 C24 C25 I2 177.0(7)
N2 C23 C27 C28 -171.6(8)
C24 C23 C27 C28 63.7(10)
N2 C23 C27 C31 65.3(12)
C24 C23 C27 C31 -59.4(13)
N2 C23 C27 C43 -54.7(11)
C24 C23 C27 C43 -179.4(9)
C31 C27 C28 O6 179.9(11)
C43 C27 C28 O6 -62.5(12)
C23 C27 C28 O6 57.1(12)
C31 C27 C28 C29 1.6(13)
C43 C27 C28 C29 119.2(9)
C23 C27 C28 C29 -121.2(9)
O6 C28 C29 C30 -146.6(12)
C27 C28 C29 C30 31.7(13)
O6 C28 C29 C44 -23.5(15)
C27 C28 C29 C44 154.8(11)
C31 O7 C30 C29 30.3(15)
C31 O7 C30 C32 151.5(12)
C28 C29 C30 O7 -47.8(13)
C44 C29 C30 O7 -169.5(9)
C28 C29 C30 C32 -165.8(10)
C44 C29 C30 C32 72.5(13)
C30 O7 C31 O8 -179.3(11)
C30 O7 C31 C27 6.1(19)
C28 C27 C31 O8 163.1(12)
C43 C27 C31 O8 45.2(15)
C23 C27 C31 O8 -77.4(16)
C28 C27 C31 O7 -22.3(16)
C43 C27 C31 O7 -140.1(12)
C23 C27 C31 O7 97.2(13)
O7 C30 C32 C33 82(2)
C29 C30 C32 C33 -155.5(19)
C30 C32 C33 C34 -173.8(19)
C32 C33 C34 C39 120(3)
C32 C33 C34 C35 -71(3)
C39 C34 C35 C36 -2(3)
C33 C34 C35 C36 -172.0(15)
C34 C35 C36 C37 2(3)
C35 C36 C37 C38 -1(3)
C36 C37 C38 C39 0(3)
C35 C34 C39 C38 1(3)
C33 C34 C39 C38 170(2)
C37 C38 C39 C34 1(4)
C23 N2 C40 O9 -9.1(19)
C23 N2 C40 C41 173.0(10)
O9 C40 C41 O10 168.8(13)
N2 C40 C41 O10 -13.3(18)
O9 C40 C41 C42 -68.6(18)
N2 C40 C41 C42 109.3(14)
